data_2206998
loop_
_publ_author_name
'Zhu-Yan Zhang'
'Shan Gao'
'Li-Hua Huo'
'Jing-Gui Zhao'

_publ_section_title
;
 1-Carboxymethyl-3-hydroxypyridinium
 nitrate--3-hydroxypyridinium-1-acetate (1/1)
;
_journal_coeditor_code JH6021
_journal_issue 10
_journal_name_full 'Acta Crystallographica Section E'
_journal_page_first o3487
_journal_page_last o3489
_journal_paper_doi 10.1107/S1600536805030618
_journal_volume 61
_journal_year 2005
_chemical_formula_iupac 'C7 H8 N O3 +, N O3 -, C7 H7 N O3'
_chemical_formula_moiety 'C7 H8 N O3 +, N O3 -, C7 H7 N O3'
_chemical_formula_sum 'C14 H15 N3 O9'
_chemical_formula_weight 369.29
_chemical_name_systematic
;1-Carboxymethyl-3-hydroxypyridinium nitrate--3-hydroxypyridinium-1-acetate
 (1/1)
;
_space_group_IT_number 2
_symmetry_cell_setting triclinic
_symmetry_space_group_name_Hall '-P 1'
_symmetry_space_group_name_H-M 'P -1'
_atom_sites_solution_hydrogens geom
_atom_sites_solution_primary direct
_atom_sites_solution_secondary difmap
_cell_angle_alpha 74.50(3)
_cell_angle_beta 77.09(3)
_cell_angle_gamma 88.37(3)
_cell_formula_units_Z 2
_cell_length_a 7.0054(14)
_cell_length_b 8.2661(17)
_cell_length_c 14.445(3)
_cell_measurement_reflns_used 5868
_cell_measurement_temperature 295(2)
_cell_measurement_theta_max 26.42
_cell_measurement_theta_min 3.01
_cell_volume 785.2(3)
_computing_cell_refinement RAPID-AUTO
_computing_data_collection 'RAPID-AUTO (Rigaku, 1998)'
_computing_data_reduction 'CrystalStructure (Rigaku/MSC, 2002)'
_computing_molecular_graphics 'ORTEPII (Johnson, 1976)'
_computing_publication_material SHELXL97
_computing_structure_refinement 'SHELXL97 (Sheldrick, 1997)'
_computing_structure_solution 'SHELXS97 (Sheldrick, 1997)'
_diffrn_ambient_temperature 295(2)
_diffrn_detector_area_resol_mean 10
_diffrn_measured_fraction_theta_full 0.984
_diffrn_measured_fraction_theta_max 0.984
_diffrn_measurement_device_type 'Rigaku R-AXIS RAPID'
_diffrn_measurement_method \w
_diffrn_radiation_monochromator graphite
_diffrn_radiation_source 'fine-focus sealed tube'
_diffrn_radiation_type MoK\a
_diffrn_radiation_wavelength 0.71073
_diffrn_reflns_av_R_equivalents 0.0197
_diffrn_reflns_av_sigmaI/netI 0.0270
_diffrn_reflns_limit_h_max 8
_diffrn_reflns_limit_h_min -8
_diffrn_reflns_limit_k_max 10
_diffrn_reflns_limit_k_min -10
_diffrn_reflns_limit_l_max 18
_diffrn_reflns_limit_l_min -18
_diffrn_reflns_number 6964
_diffrn_reflns_theta_full 26.49
_diffrn_reflns_theta_max 26.49
_diffrn_reflns_theta_min 3.00
_diffrn_standards_decay_% 0
_diffrn_standards_interval_count 0
_diffrn_standards_interval_time 0
_diffrn_standards_number 0
_exptl_absorpt_coefficient_mu 0.133
_exptl_absorpt_correction_T_max 0.976
_exptl_absorpt_correction_T_min 0.959
_exptl_absorpt_correction_type multi-scan
_exptl_absorpt_process_details '(ABSCOR; Higashi, 1995)'
_exptl_crystal_colour Colorless
_exptl_crystal_density_diffrn 1.562
_exptl_crystal_description Prism
_exptl_crystal_F_000 384
_exptl_crystal_size_max 0.39
_exptl_crystal_size_mid 0.26
_exptl_crystal_size_min 0.18
_refine_diff_density_max 0.444
_refine_diff_density_min -0.484
_refine_ls_extinction_method none
_refine_ls_goodness_of_fit_ref 1.061
_refine_ls_hydrogen_treatment mixed
_refine_ls_matrix_type full
_refine_ls_number_parameters 244
_refine_ls_number_reflns 3206
_refine_ls_number_restraints 3
_refine_ls_restrained_S_all 1.061
_refine_ls_R_factor_all 0.0643
_refine_ls_R_factor_gt 0.0496
_refine_ls_shift/su_max 0.000
_refine_ls_shift/su_mean 0.000
_refine_ls_structure_factor_coef Fsqd
_refine_ls_weighting_details 'calc w = 1/[\s^2^(Fo^2^)+(0.1204P)^2^+0.0897P] where P = (Fo^2^+2Fc^2^)/3'
_refine_ls_weighting_scheme calc
_refine_ls_wR_factor_gt 0.1683
_refine_ls_wR_factor_ref 0.1807
_reflns_number_gt 2417
_reflns_number_total 3206
_reflns_threshold_expression I>2\s(I)
_cod_data_source_file jh6021.cif
_cod_data_source_block I
_cod_depositor_comments
;
The following automatic conversions were performed:
'_symmetry_cell_setting' value 'Triclinic' changed to 'triclinic'
according to '/home/saulius/struct/CIF-dictionaries/cif_core.dic'
dictionary named 'cif_core.dic' version 2.4.1 from 2010-06-29.

Automatic conversion script
Id: cif_fix_enum 1527 2010-12-29 10:47:43Z saulius 

The following automatic conversions were performed:

'_symmetry_cell_setting' value 'Triclinic' changed to 'triclinic'
according to /home/saulius/struct/CIF-dictionaries/cif_core.dic
dictionary named 'cif_core.dic' version 2.4.1 from 2010-06-29.

Automatic conversion script
Id: cif_fix_values 1715 2011-07-08 13:25:40Z adriana 
;
_cod_database_code 2206998
_cod_database_fobs_code 2206998

loop_
_symmetry_equiv_pos_as_xyz
'x, y, z'
'-x, -y, -z'

loop_
_atom_site_label
_atom_site_fract_x
_atom_site_fract_y
_atom_site_fract_z
_atom_site_U_iso_or_equiv
_atom_site_adp_type
_atom_site_calc_flag
_atom_site_refinement_flags
_atom_site_occupancy
_atom_site_type_symbol
N1 0.1570(3) 0.5130(2) 0.88150(14) 0.0457(5) Uani d . 1 N
N2 0.7792(3) 0.81471(19) 0.36826(11) 0.0369(4) Uani d . 1 N
N3 0.6761(2) 0.18412(17) 0.88093(11) 0.0298(4) Uani d . 1 N
O1 0.2039(3) 0.5897(3) 0.93462(16) 0.0917(8) Uani d . 1 O
O2 0.0679(3) 0.5859(3) 0.81886(17) 0.0921(8) Uani d . 1 O
O3 0.1928(3) 0.3654(2) 0.8883(2) 0.0863(8) Uani d . 1 O
O4 0.6803(3) 0.58880(18) 0.54027(11) 0.0487(4) Uani d D 1 O
O5 0.8277(3) 0.37764(17) 0.48665(12) 0.0528(5) Uani d . 1 O
O6 0.3700(2) 1.07759(17) 0.35358(13) 0.0516(4) Uani d D 1 O
O7 0.6636(3) 0.39480(16) 0.70618(10) 0.0504(4) Uani d . 1 O
O8 0.6126(3) 0.61937(16) 0.76520(11) 0.0504(4) Uani d . 1 O
O9 1.0834(2) -0.0822(2) 0.88579(15) 0.0584(5) Uani d D 1 O
C1 0.6003(3) 0.8686(2) 0.36050(14) 0.0375(5) Uani d . 1 C
C2 0.5519(3) 1.0319(2) 0.36105(14) 0.0364(4) Uani d . 1 C
C3 0.6916(3) 1.1373(2) 0.37024(17) 0.0447(5) Uani d . 1 C
C4 0.8744(4) 1.0779(3) 0.37873(19) 0.0526(6) Uani d . 1 C
C5 0.9174(3) 0.9152(3) 0.37777(17) 0.0465(5) Uani d . 1 C
C6 0.8243(4) 0.6381(2) 0.37083(15) 0.0455(5) Uani d . 1 C
C7 0.7766(3) 0.5209(2) 0.47368(15) 0.0378(5) Uani d . 1 C
C8 0.8559(3) 0.1281(2) 0.88375(14) 0.0348(4) Uani d . 1 C
C9 0.8989(3) -0.0370(2) 0.88359(15) 0.0375(5) Uani d . 1 C
C10 0.7510(3) -0.1416(2) 0.87995(15) 0.0388(5) Uani d . 1 C
C11 0.5677(3) -0.0795(2) 0.87716(15) 0.0383(5) Uani d . 1 C
C12 0.5311(3) 0.0840(2) 0.87748(14) 0.0342(4) Uani d . 1 C
C13 0.6396(3) 0.3623(2) 0.87735(14) 0.0347(4) Uani d . 1 C
C14 0.6384(3) 0.4689(2) 0.77397(14) 0.0325(4) Uani d . 1 C
H1 0.5076 0.7957 0.3547 0.045 Uiso calc R 1 H
H3 0.6627 1.2476 0.3707 0.054 Uiso calc R 1 H
H4 0.9690 1.1483 0.3851 0.063 Uiso calc R 1 H
H5 1.0406 0.8749 0.3836 0.056 Uiso calc R 1 H
H6A 0.9625 0.6319 0.3422 0.055 Uiso calc R 1 H
H6B 0.7506 0.6006 0.3305 0.055 Uiso calc R 1 H
H8 0.9534 0.2002 0.8858 0.042 Uiso calc R 1 H
H10 0.7756 -0.2526 0.8794 0.047 Uiso calc R 1 H
H11 0.4677 -0.1491 0.8750 0.046 Uiso calc R 1 H
H12 0.4070 0.1256 0.8753 0.041 Uiso calc R 1 H
H13A 0.7403 0.4065 0.9012 0.042 Uiso calc R 1 H
H13B 0.5143 0.3700 0.9209 0.042 Uiso calc R 1 H
H15 0.672(5) 0.522(3) 0.5981(11) 0.073 Uiso d D 1 H
H16 0.363(5) 1.1833(14) 0.332(2) 0.077 Uiso d D 1 H
H17 1.097(5) -0.1873(15) 0.894(2) 0.088 Uiso d D 1 H

loop_
_atom_site_aniso_label
_atom_site_aniso_U_11
_atom_site_aniso_U_22
_atom_site_aniso_U_33
_atom_site_aniso_U_12
_atom_site_aniso_U_13
_atom_site_aniso_U_23
N1 0.0386(10) 0.0383(9) 0.0582(11) 0.0021(7) -0.0061(8) -0.0134(8)
N2 0.0462(10) 0.0315(8) 0.0319(8) 0.0074(7) -0.0099(7) -0.0064(6)
N3 0.0339(9) 0.0253(7) 0.0298(8) 0.0023(6) -0.0089(6) -0.0052(5)
O1 0.0885(16) 0.1116(17) 0.0848(15) -0.0427(13) 0.0049(12) -0.0583(13)
O2 0.0726(15) 0.1006(16) 0.0807(15) 0.0332(12) -0.0136(12) 0.0079(12)
O3 0.0506(11) 0.0359(9) 0.181(2) 0.0104(7) -0.0378(13) -0.0357(11)
O4 0.0689(11) 0.0376(8) 0.0369(8) 0.0161(7) -0.0121(7) -0.0064(6)
O5 0.0753(12) 0.0300(8) 0.0592(10) 0.0133(7) -0.0262(8) -0.0143(6)
O6 0.0427(9) 0.0338(8) 0.0751(11) 0.0063(6) -0.0210(8) -0.0034(7)
O7 0.0854(12) 0.0310(7) 0.0342(8) 0.0032(7) -0.0147(8) -0.0063(6)
O8 0.0729(11) 0.0264(7) 0.0541(10) 0.0115(6) -0.0228(8) -0.0085(6)
O9 0.0395(9) 0.0426(8) 0.1017(14) 0.0125(7) -0.0259(8) -0.0269(8)
C1 0.0446(12) 0.0290(9) 0.0395(11) -0.0002(8) -0.0150(9) -0.0051(7)
C2 0.0401(11) 0.0315(9) 0.0355(10) 0.0025(7) -0.0106(8) -0.0037(7)
C3 0.0534(14) 0.0281(9) 0.0554(13) 0.0018(8) -0.0180(10) -0.0113(8)
C4 0.0515(14) 0.0421(12) 0.0695(16) -0.0037(9) -0.0247(12) -0.0139(10)
C5 0.0409(12) 0.0485(12) 0.0500(13) 0.0063(9) -0.0155(10) -0.0091(9)
C6 0.0616(14) 0.0363(11) 0.0404(11) 0.0155(9) -0.0129(10) -0.0136(8)
C7 0.0448(12) 0.0296(9) 0.0454(11) 0.0077(8) -0.0201(9) -0.0132(8)
C8 0.0349(11) 0.0311(9) 0.0407(10) -0.0001(7) -0.0131(8) -0.0093(7)
C9 0.0360(11) 0.0341(10) 0.0438(11) 0.0043(7) -0.0119(8) -0.0109(8)
C10 0.0447(12) 0.0262(9) 0.0470(11) 0.0035(7) -0.0123(9) -0.0108(8)
C11 0.0392(11) 0.0350(10) 0.0418(11) -0.0048(8) -0.0110(8) -0.0101(8)
C12 0.0308(10) 0.0351(9) 0.0374(10) 0.0016(7) -0.0115(8) -0.0077(7)
C13 0.0422(11) 0.0285(9) 0.0375(10) 0.0053(7) -0.0148(8) -0.0111(7)
C14 0.0327(10) 0.0267(9) 0.0386(10) 0.0018(7) -0.0113(8) -0.0070(7)

loop_
_atom_type_symbol
_atom_type_description
_atom_type_scat_dispersion_real
_atom_type_scat_dispersion_imag
_atom_type_scat_source
C C 0.0033 0.0016 'International Tables Vol C Tables 4.2.6.8 and 6.1.1.4'
H H 0.0000 0.0000 'International Tables Vol C Tables 4.2.6.8 and 6.1.1.4'
N N 0.0061 0.0033 'International Tables Vol C Tables 4.2.6.8 and 6.1.1.4'
O O 0.0106 0.0060 'International Tables Vol C Tables 4.2.6.8 and 6.1.1.4'

loop_
_geom_angle_atom_site_label_1
_geom_angle_atom_site_label_2
_geom_angle_atom_site_label_3
_geom_angle
_geom_angle_publ_flag
N2 C1 C2 120.53(18) yes
N2 C5 C4 119.3(2) yes
N2 C6 C7 113.26(16) yes
N3 C8 C9 120.67(17) yes
N3 C12 C11 119.52(17) yes
N3 C13 C14 112.42(14) yes
O1 N1 O3 122.9(2) yes
O1 N1 O2 119.0(2) yes
O3 N1 O2 118.2(2) yes
O4 C7 C6 114.23(16) yes
O5 C7 O4 126.4(2) yes
O5 C7 C6 119.37(18) yes
O6 C2 C3 123.78(18) yes
O6 C2 C1 117.55(17) yes
O7 C14 C13 117.32(15) yes
O8 C14 O7 126.76(18) yes
O8 C14 C13 115.92(16) yes
O9 C9 C10 124.90(17) yes
O9 C9 C8 116.67(17) yes
C1 N2 C5 121.77(17) yes
C1 N2 C6 119.24(17) yes
C3 C2 C1 118.67(19) yes
C4 C3 C2 119.48(18) yes
C5 N2 C6 118.94(18) yes
C5 C4 C3 120.3(2) yes
C8 N3 C12 121.56(15) yes
C8 N3 C13 118.63(15) yes
C12 N3 C13 119.76(16) yes
C10 C9 C8 118.43(18) yes
C11 C10 C9 119.24(17) yes
C12 C11 C10 120.58(17) yes
N2 C1 H1 119.7 no
N2 C5 H5 120.4 no
N2 C6 H6A 108.9 no
N2 C6 H6B 108.9 no
N3 C8 H8 119.7 no
N3 C12 H12 120.2 no
N3 C13 H13A 109.1 no
N3 C13 H13B 109.1 no
C2 O6 H16 112(2) no
C2 C1 H1 119.7 no
C2 C3 H3 120.3 no
C3 C4 H4 119.9 no
C4 C3 H3 120.3 no
C4 C5 H5 120.4 no
C5 C4 H4 119.9 no
C7 O4 H15 110(2) no
C7 C6 H6A 108.9 no
C7 C6 H6B 108.9 no
C9 O9 H17 112(2) no
C9 C8 H8 119.7 no
C9 C10 H10 120.4 no
C10 C11 H11 119.7 no
C11 C10 H10 120.4 no
C11 C12 H12 120.2 no
C12 C11 H11 119.7 no
C14 C13 H13A 109.1 no
C14 C13 H13B 109.1 no
H6A C6 H6B 107.7 no
H13A C13 H13B 107.9 no

loop_
_geom_bond_atom_site_label_1
_geom_bond_atom_site_label_2
_geom_bond_distance
_geom_bond_publ_flag
N2 C1 1.336(3) yes
N2 C5 1.346(3) yes
N2 C6 1.477(2) yes
N3 C8 1.335(2) yes
N3 C12 1.346(2) yes
N3 C13 1.477(2) yes
O1 N1 1.218(3) yes
O2 N1 1.229(3) yes
O3 N1 1.221(2) yes
O4 C7 1.293(3) yes
O5 C7 1.206(2) yes
O6 C2 1.338(2) yes
O7 C14 1.266(2) yes
O8 C14 1.228(2) yes
O9 C9 1.340(3) yes
C1 C2 1.384(3) yes
C2 C3 1.380(3) yes
C3 C4 1.377(3) yes
C4 C5 1.373(3) yes
C6 C7 1.511(3) yes
C8 C9 1.390(3) yes
C9 C10 1.387(3) yes
C10 C11 1.374(3) yes
C11 C12 1.370(3) yes
C13 C14 1.519(3) yes
O4 H15 0.86(2) no
O6 H16 0.85(2) no
O9 H17 0.85(3) no
C1 H1 0.9300 no
C3 H3 0.9300 no
C4 H4 0.9300 no
C5 H5 0.9300 no
C6 H6A 0.9700 no
C6 H6B 0.9700 no
C8 H8 0.9300 no
C10 H10 0.9300 no
C11 H11 0.9300 no
C12 H12 0.9300 no
C13 H13A 0.9700 no
C13 H13B 0.9700 no

loop_
_geom_hbond_atom_site_label_D
_geom_hbond_atom_site_label_H
_geom_hbond_atom_site_label_A
_geom_hbond_site_symmetry_A
_geom_hbond_distance_DH
_geom_hbond_distance_HA
_geom_hbond_distance_DA
_geom_hbond_angle_DHA
_geom_hbond_publ_flag
O4 H15 O7 . 0.86(2) 1.62(2) 2.482(2) 178(3) yes
O6 H16 O8 2_676 0.85(2) 1.83(2) 2.619(2) 154(3) yes
O9 H17 O1 1_645 0.85(3) 1.96(3) 2.772(3) 159(3) yes
O9 H17 O2 1_645 0.85(3) 2.44(2) 3.155(3) 142(3) yes

loop_
_geom_torsion_atom_site_label_1
_geom_torsion_atom_site_label_2
_geom_torsion_atom_site_label_3
_geom_torsion_atom_site_label_4
_geom_torsion
_geom_torsion_publ_flag
C5 N2 C1 C2 0.6(3) no
C6 N2 C1 C2 177.95(17) no
N2 C1 C2 O6 -179.62(17) no
N2 C1 C2 C3 -0.3(3) no
N2 C6 C7 O4 9.1(3) no
N2 C6 C7 O5 -171.46(18) no
N3 C8 C9 O9 179.52(18) no
N3 C8 C9 C10 0.3(3) no
N3 C13 C14 O7 1.4(3) no
N3 C13 C14 O8 -178.63(16) no
O6 C2 C3 C4 179.2(2) no
O9 C9 C10 C11 -179.5(2) no
C1 N2 C5 C4 -0.5(3) no
C1 N2 C6 C7 -88.6(2) no
C1 C2 C3 C4 -0.1(3) no
C2 C3 C4 C5 0.2(4) no
C3 C4 C5 N2 0.1(4) no
C5 N2 C6 C7 88.7(2) no
C6 N2 C5 C4 -177.9(2) no
C8 N3 C12 C11 0.2(3) no
C8 N3 C13 C14 100.6(2) no
C8 C9 C10 C11 -0.3(3) no
C9 C10 C11 C12 0.3(3) no
C10 C11 C12 N3 -0.3(3) no
C12 N3 C13 C14 -76.8(2) no
C12 N3 C8 C9 -0.3(3) no
C13 N3 C8 C9 -177.67(16) no
C13 N3 C12 C11 177.61(16) no

loop_
_cod_related_entry_id
_cod_related_entry_database
_cod_related_entry_code
1 ChemSpider 21128783
